data_2106877
loop_
_publ_author_name
'Schiferl, D.'
'Cromer, D.T.'
'Schwalbe, L.A.'
'Mills, R.L.'

_publ_section_title
;
 Structure of 'Orange' 18O2 at 9.6 GPa and 297 K
;
_journal_name_full 'Acta Crystallographica B (39,1983-)'
_journal_page_first 153
_journal_page_last 157
_journal_volume 39
_journal_year 1983
_chemical_compound_source Synthetic
_chemical_formula_sum O2
_chemical_name_mineral Oxygen
_space_group_IT_number 69
_symmetry_space_group_name_Hall '-F 2 2'
_symmetry_space_group_name_H-M 'F m m m'
_cell_angle_alpha 90
_cell_angle_beta 90
_cell_angle_gamma 90
_cell_formula_units_Z 4
_cell_length_a 4.2151
_cell_length_b 2.9567
_cell_length_c 6.6897
_cell_volume 83.372
_citation_journal_id_ASTM ASBSDK
_database_code_amcsd 0020615
_exptl_crystal_density_diffrn 2.549
_cod_data_source_file Schiferl_ASBSDK_1983_160.cif
_cod_data_source_block O2
_cod_original_cell_volume 83.3723
_cod_database_code 2106877

loop_
_space_group_symop_operation_xyz
x,y,z
-x,-y,z
x,-y,-z
-x,y,-z
-x,-y,-z
x,y,-z
-x,y,z
x,-y,z
x,y+1/2,z+1/2
-x,-y+1/2,z+1/2
x,-y+1/2,-z+1/2
-x,y+1/2,-z+1/2
-x,-y+1/2,-z+1/2
x,y+1/2,-z+1/2
-x,y+1/2,z+1/2
x,-y+1/2,z+1/2
x+1/2,y,z+1/2
-x+1/2,-y,z+1/2
x+1/2,-y,-z+1/2
-x+1/2,y,-z+1/2
-x+1/2,-y,-z+1/2
x+1/2,y,-z+1/2
-x+1/2,y,z+1/2
x+1/2,-y,z+1/2
x+1/2,y+1/2,z
-x+1/2,-y+1/2,z
x+1/2,-y+1/2,-z
-x+1/2,y+1/2,-z
-x+1/2,-y+1/2,-z
x+1/2,y+1/2,-z
-x+1/2,y+1/2,z
x+1/2,-y+1/2,z

loop_
_atom_site_label
_atom_site_type_symbol
_atom_site_fract_x
_atom_site_fract_y
_atom_site_fract_z
_atom_site_occupancy
_atom_site_U_iso_or_equiv
O1 O 0 0 0.0871 1 0.0

loop_
_cod_related_entry_id
_cod_related_entry_database
_cod_related_entry_code
1 AMCSD 0020615
